data_7712973
loop_
_publ_author_name
'Arumugam, Ramar'
'Nayak, Prakash'
'Dey, Bijoy'
'Kannan, Ramkumar'
'Venkatasubbaiah, Krishnan'
'Chandrasekhar, Vadapalli'

_publ_section_title
;
 2-Hydroxyphenyl Benzimidazoles and their Boron Complexes: Synthesis,
 Structure, Aggregation-Induced Emission and Picric acid Sensing
;
_journal_name_full 'Dalton Transactions'
_journal_paper_doi 10.1039/D3DT01199B
_journal_year 2023
_chemical_formula_moiety 'C25 H17 Br N2 O2'
_chemical_formula_sum 'C25 H17 Br N2 O2'
_chemical_formula_weight 457.31
_space_group_crystal_system monoclinic
_space_group_IT_number 14
_space_group_name_Hall '-P 2ybc'
_space_group_name_H-M_alt 'P 1 21/c 1'
_atom_sites_solution_hydrogens geom
_audit_creation_method SHELXL-2018/3
_audit_update_record
;
2023-05-05 deposited with the CCDC.	2023-05-08 downloaded from the CCDC.
;
_cell_angle_alpha 90
_cell_angle_beta 99.230(5)
_cell_angle_gamma 90
_cell_formula_units_Z 4
_cell_length_a 7.3752(4)
_cell_length_b 22.5930(14)
_cell_length_c 12.2479(7)
_cell_measurement_reflns_used 4344
_cell_measurement_temperature 296(2)
_cell_measurement_theta_max 27.7320
_cell_measurement_theta_min 2.9380
_cell_volume 2014.4(2)
_computing_cell_refinement 'CrysAlisPro 1.171.39.29d (Rigaku OD, 2017)'
_computing_data_collection 'CrysAlisPro 1.171.39.29d (Rigaku OD, 2017)'
_computing_data_reduction 'CrysAlisPro 1.171.39.29d (Rigaku OD, 2017)'
_computing_molecular_graphics 'ORTEP-3 (Farrugia, 1997)'
_computing_publication_material 'SHELXL-97 (Sheldrick, 2008)'
_computing_structure_refinement 'SHELXL-2018/3 (Sheldrick, 2018)'
_computing_structure_solution 'SHELXS-97 (Sheldrick 2008)'
_diffrn_ambient_temperature 296(2)
_diffrn_measured_fraction_theta_full 0.997
_diffrn_measured_fraction_theta_max 0.994
_diffrn_measurement_device_type 'XtaLAB AFC12 (RINC): Kappa single'
_diffrn_measurement_method '\w scans'
_diffrn_radiation_type MoK\a
_diffrn_radiation_wavelength 0.71073
_diffrn_reflns_av_R_equivalents 0.0469
_diffrn_reflns_av_unetI/netI 0.0514
_diffrn_reflns_Laue_measured_fraction_full 0.997
_diffrn_reflns_Laue_measured_fraction_max 0.994
_diffrn_reflns_limit_h_max 9
_diffrn_reflns_limit_h_min -9
_diffrn_reflns_limit_k_max 28
_diffrn_reflns_limit_k_min -27
_diffrn_reflns_limit_l_max 11
_diffrn_reflns_limit_l_min -15
_diffrn_reflns_number 15044
_diffrn_reflns_point_group_measured_fraction_full 0.997
_diffrn_reflns_point_group_measured_fraction_max 0.994
_diffrn_reflns_theta_full 25.242
_diffrn_reflns_theta_max 26.369
_diffrn_reflns_theta_min 2.798
_exptl_absorpt_coefficient_mu 2.066
_exptl_absorpt_correction_T_max 1.00000
_exptl_absorpt_correction_T_min 0.74301
_exptl_absorpt_correction_type multi-scan
_exptl_absorpt_process_details
;
CrysAlisPro 1.171.39.29d (Rigaku Oxford Diffraction, 2017)
Empirical absorption correction using spherical harmonics,
 implemented in SCALE3 ABSPACK scaling algorithm.
;
_exptl_crystal_colour Colourless
_exptl_crystal_density_diffrn 1.508
_exptl_crystal_description Block
_exptl_crystal_F_000 928
_exptl_crystal_size_max 0.100
_exptl_crystal_size_mid 0.080
_exptl_crystal_size_min 0.070
_refine_diff_density_max 0.338
_refine_diff_density_min -0.380
_refine_diff_density_rms 0.072
_refine_ls_extinction_method none
_refine_ls_goodness_of_fit_ref 1.035
_refine_ls_hydrogen_treatment constr
_refine_ls_matrix_type full
_refine_ls_number_parameters 272
_refine_ls_number_reflns 4096
_refine_ls_number_restraints 0
_refine_ls_restrained_S_all 1.035
_refine_ls_R_factor_all 0.0535
_refine_ls_R_factor_gt 0.0371
_refine_ls_shift/su_max 0.001
_refine_ls_shift/su_mean 0.000
_refine_ls_structure_factor_coef Fsqd
_refine_ls_weighting_details 'w=1/[\s^2^(Fo^2^)+(0.0317P)^2^+1.1750P] where P=(Fo^2^+2Fc^2^)/3'
_refine_ls_weighting_scheme calc
_refine_ls_wR_factor_gt 0.0755
_refine_ls_wR_factor_ref 0.0796
_reflns_Friedel_coverage 0.000
_reflns_number_gt 3302
_reflns_number_total 4096
_reflns_threshold_expression 'I > 2\s(I)'
_cod_data_source_file d3dt01199b2.cif
_cod_data_source_block Ligand3
_cod_original_sg_symbol_H-M 'P 21/c'
_cod_database_code 7712973
_shelx_shelxl_version_number 2018/3
_shelx_space_group_comment
;
The symmetry employed for this shelxl refinement is uniquely defined
by the following loop, which should always be used as a source of
symmetry information in preference to the above space-group names.
They are only intended as comments.
;
_shelx_estimated_absorpt_t_min 0.820
_shelx_estimated_absorpt_t_max 0.869

loop_
_space_group_symop_operation_xyz
'x, y, z'
'-x, y+1/2, -z+1/2'
'-x, -y, -z'
'x, -y-1/2, z-1/2'

loop_
_atom_site_label
_atom_site_type_symbol
_atom_site_fract_x
_atom_site_fract_y
_atom_site_fract_z
_atom_site_U_iso_or_equiv
_atom_site_adp_type
_atom_site_occupancy
_atom_site_site_symmetry_order
_atom_site_calc_flag
_atom_site_refinement_flags_posn
_atom_site_refinement_flags_adp
_atom_site_refinement_flags_occupancy
_atom_site_disorder_assembly
_atom_site_disorder_group
Br Br 1.29462(3) 0.47266(2) 0.72411(2) 0.02272(10) Uani 1 1 d . . . . .
O2 O 0.5938(2) 0.59524(7) 0.52060(13) 0.0187(4) Uani 1 1 d . . . . .
O1 O 0.0000(2) 0.92604(8) 0.58319(15) 0.0248(4) Uani 1 1 d . . . . .
H1 H -0.028102 0.909641 0.637834 0.037 Uiso 1 1 calc R U . . .
N1 N 0.0178(3) 0.84271(9) 0.73368(17) 0.0174(5) Uani 1 1 d . . . . .
N2 N 0.1903(3) 0.76206(9) 0.71745(16) 0.0139(4) Uani 1 1 d . . . . .
C19 C 1.0722(3) 0.51158(11) 0.66365(19) 0.0148(5) Uani 1 1 d . . . . .
C7 C -0.0412(3) 0.79668(11) 0.7958(2) 0.0157(5) Uani 1 1 d . . . . .
C1 C 0.1549(3) 0.82057(11) 0.68872(19) 0.0150(5) Uani 1 1 d . . . . .
C8 C 0.2554(3) 0.85671(11) 0.6191(2) 0.0164(5) Uani 1 1 d . . . . .
C22 C 0.7537(3) 0.56823(11) 0.57522(19) 0.0141(5) Uani 1 1 d . . . . .
C2 C 0.0639(3) 0.74631(11) 0.78583(19) 0.0137(5) Uani 1 1 d . . . . .
C23 C 0.5064(3) 0.63732(10) 0.5753(2) 0.0142(5) Uani 1 1 d . . . . .
C24 C 0.3697(3) 0.66892(10) 0.50809(19) 0.0145(5) Uani 1 1 d . . . . .
H24 H 0.348067 0.662522 0.432106 0.017 Uiso 1 1 calc R U . . .
C25 C 0.2661(3) 0.70996(10) 0.5552(2) 0.0153(5) Uani 1 1 d . . . . .
H25 H 0.173244 0.730779 0.511015 0.018 Uiso 1 1 calc R U . . .
C13 C 0.1696(3) 0.90780(11) 0.5680(2) 0.0198(6) Uani 1 1 d . . . . .
C20 C 1.0750(3) 0.57187(11) 0.6468(2) 0.0188(5) Uani 1 1 d . . . . .
H20 H 1.183589 0.593090 0.665375 0.023 Uiso 1 1 calc R U . . .
C14 C 0.3011(3) 0.72008(10) 0.6691(2) 0.0141(5) Uani 1 1 d . . . . .
C16 C 0.5404(3) 0.64678(11) 0.6881(2) 0.0155(5) Uani 1 1 d . . . . .
H16 H 0.631699 0.625373 0.732474 0.019 Uiso 1 1 calc R U . . .
C18 C 0.9127(3) 0.47944(11) 0.6377(2) 0.0200(6) Uani 1 1 d . . . . .
H18 H 0.913022 0.438814 0.649931 0.024 Uiso 1 1 calc R U . . .
C3 C 0.0381(3) 0.69340(11) 0.8407(2) 0.0169(5) Uani 1 1 d . . . . .
H3 H 0.107973 0.659824 0.833208 0.020 Uiso 1 1 calc R U . . .
C17 C 0.7510(3) 0.50820(11) 0.5930(2) 0.0192(6) Uani 1 1 d . . . . .
H17 H 0.642095 0.487016 0.575304 0.023 Uiso 1 1 calc R U . . .
C15 C 0.4374(3) 0.68850(11) 0.7350(2) 0.0155(5) Uani 1 1 d . . . . .
H15 H 0.460307 0.695161 0.810928 0.019 Uiso 1 1 calc R U . . .
C21 C 0.9138(3) 0.60059(11) 0.6016(2) 0.0208(6) Uani 1 1 d . . . . .
H21 H 0.913626 0.641211 0.589280 0.025 Uiso 1 1 calc R U . . .
C12 C 0.2571(4) 0.94119(11) 0.4961(2) 0.0242(6) Uani 1 1 d . . . . .
H12 H 0.198505 0.973783 0.459832 0.029 Uiso 1 1 calc R U . . .
C6 C -0.1770(3) 0.79680(11) 0.8629(2) 0.0182(6) Uani 1 1 d . . . . .
H6 H -0.247749 0.830249 0.869887 0.022 Uiso 1 1 calc R U . . .
C9 C 0.4352(3) 0.84386(11) 0.6038(2) 0.0210(6) Uani 1 1 d . . . . .
H9 H 0.496800 0.811880 0.640510 0.025 Uiso 1 1 calc R U . . .
C4 C -0.0977(3) 0.69398(12) 0.9067(2) 0.0183(6) Uani 1 1 d . . . . .
H4 H -0.120487 0.659679 0.944197 0.022 Uiso 1 1 calc R U . . .
C10 C 0.5218(4) 0.87840(12) 0.5345(2) 0.0259(6) Uani 1 1 d . . . . .
H10 H 0.641643 0.869783 0.525215 0.031 Uiso 1 1 calc R U . . .
C5 C -0.2018(3) 0.74479(11) 0.9186(2) 0.0194(6) Uani 1 1 d . . . . .
H5 H -0.289790 0.743564 0.965103 0.023 Uiso 1 1 calc R U . . .
C11 C 0.4307(4) 0.92562(12) 0.4792(2) 0.0240(6) Uani 1 1 d . . . . .
H11 H 0.487640 0.947264 0.429645 0.029 Uiso 1 1 calc R U . . .

loop_
_atom_site_aniso_label
_atom_site_aniso_U_11
_atom_site_aniso_U_22
_atom_site_aniso_U_33
_atom_site_aniso_U_23
_atom_site_aniso_U_13
_atom_site_aniso_U_12
Br 0.01827(14) 0.02416(16) 0.02478(16) -0.00035(12) 0.00058(10) 0.00718(11)
O2 0.0140(9) 0.0207(10) 0.0201(9) -0.0056(8) -0.0011(7) 0.0080(7)
O1 0.0273(10) 0.0200(10) 0.0294(11) 0.0076(8) 0.0112(8) 0.0048(8)
N1 0.0163(11) 0.0165(11) 0.0202(11) -0.0022(9) 0.0057(9) 0.0018(9)
N2 0.0142(11) 0.0128(11) 0.0149(11) -0.0022(8) 0.0032(8) 0.0027(8)
C19 0.0145(12) 0.0169(13) 0.0133(12) -0.0010(10) 0.0029(10) 0.0045(10)
C7 0.0160(13) 0.0160(13) 0.0148(12) -0.0025(10) 0.0014(10) 0.0000(10)
C1 0.0131(12) 0.0167(13) 0.0142(13) -0.0027(10) -0.0010(10) 0.0009(10)
C8 0.0181(13) 0.0138(13) 0.0176(13) -0.0026(10) 0.0037(10) -0.0044(10)
C22 0.0118(12) 0.0183(13) 0.0120(12) -0.0010(10) 0.0015(9) 0.0052(10)
C2 0.0122(12) 0.0175(13) 0.0115(12) -0.0021(10) 0.0019(9) -0.0021(10)
C23 0.0105(12) 0.0099(12) 0.0227(14) -0.0017(10) 0.0042(10) -0.0007(9)
C24 0.0176(13) 0.0150(13) 0.0108(12) 0.0003(10) 0.0023(10) -0.0004(10)
C25 0.0121(12) 0.0137(13) 0.0188(13) 0.0037(10) -0.0013(10) 0.0036(10)
C13 0.0202(14) 0.0185(14) 0.0216(14) -0.0051(11) 0.0057(11) 0.0004(11)
C20 0.0126(12) 0.0198(13) 0.0242(14) 0.0001(11) 0.0031(10) -0.0029(10)
C14 0.0132(12) 0.0110(12) 0.0187(13) -0.0009(10) 0.0044(10) 0.0002(10)
C16 0.0104(12) 0.0167(13) 0.0175(13) -0.0014(10) -0.0033(10) 0.0022(10)
C18 0.0242(14) 0.0107(13) 0.0240(14) 0.0027(11) 0.0005(11) 0.0004(11)
C3 0.0156(13) 0.0160(13) 0.0182(13) -0.0020(10) 0.0000(10) 0.0006(10)
C17 0.0157(13) 0.0173(13) 0.0234(14) -0.0015(11) -0.0005(11) -0.0043(10)
C15 0.0133(12) 0.0186(13) 0.0140(12) -0.0011(10) 0.0008(10) -0.0002(10)
C21 0.0201(13) 0.0133(13) 0.0290(15) 0.0000(11) 0.0042(11) 0.0000(11)
C12 0.0300(16) 0.0162(14) 0.0280(15) 0.0026(12) 0.0092(12) -0.0022(12)
C6 0.0152(13) 0.0199(14) 0.0190(14) -0.0046(11) 0.0014(10) 0.0020(11)
C9 0.0204(14) 0.0155(13) 0.0276(14) -0.0064(11) 0.0057(11) -0.0007(11)
C4 0.0173(13) 0.0217(14) 0.0150(13) 0.0031(11) 0.0004(10) -0.0056(11)
C10 0.0236(14) 0.0227(15) 0.0354(16) -0.0092(12) 0.0169(12) -0.0056(12)
C5 0.0130(12) 0.0245(15) 0.0212(14) -0.0002(11) 0.0042(10) -0.0036(11)
C11 0.0314(15) 0.0174(14) 0.0266(15) -0.0026(12) 0.0146(12) -0.0097(12)

loop_
_atom_type_symbol
_atom_type_description
_atom_type_scat_dispersion_real
_atom_type_scat_dispersion_imag
_atom_type_scat_source
C C 0.0033 0.0016 'International Tables Vol C Tables 4.2.6.8 and 6.1.1.4'
H H 0.0000 0.0000 'International Tables Vol C Tables 4.2.6.8 and 6.1.1.4'
N N 0.0061 0.0033 'International Tables Vol C Tables 4.2.6.8 and 6.1.1.4'
O O 0.0106 0.0060 'International Tables Vol C Tables 4.2.6.8 and 6.1.1.4'
Br Br -0.2901 2.4595 'International Tables Vol C Tables 4.2.6.8 and 6.1.1.4'

loop_
_geom_angle_atom_site_label_1
_geom_angle_atom_site_label_2
_geom_angle_atom_site_label_3
_geom_angle
_geom_angle_site_symmetry_1
_geom_angle_site_symmetry_3
_geom_angle_publ_flag
C23 O2 C22 119.45(18) . . ?
C13 O1 H1 109.5 . . ?
C1 N1 C7 105.7(2) . . ?
C1 N2 C2 106.24(19) . . ?
C1 N2 C14 128.4(2) . . ?
C2 N2 C14 123.8(2) . . ?
C18 C19 C20 121.3(2) . . ?
C18 C19 Br 119.85(18) . . ?
C20 C19 Br 118.84(18) . . ?
C2 C7 C6 121.1(2) . . ?
C2 C7 N1 109.5(2) . . ?
C6 C7 N1 129.4(2) . . ?
N1 C1 N2 112.4(2) . . ?
N1 C1 C8 121.5(2) . . ?
N2 C1 C8 126.1(2) . . ?
C9 C8 C13 118.5(2) . . ?
C9 C8 C1 122.8(2) . . ?
C13 C8 C1 118.7(2) . . ?
C17 C22 C21 121.2(2) . . ?
C17 C22 O2 118.3(2) . . ?
C21 C22 O2 120.3(2) . . ?
C7 C2 N2 106.2(2) . . ?
C7 C2 C3 122.3(2) . . ?
N2 C2 C3 131.4(2) . . ?
O2 C23 C16 124.6(2) . . ?
O2 C23 C24 114.6(2) . . ?
C16 C23 C24 120.7(2) . . ?
C25 C24 C23 119.5(2) . . ?
C25 C24 H24 120.2 . . ?
C23 C24 H24 120.2 . . ?
C24 C25 C14 120.0(2) . . ?
C24 C25 H25 120.0 . . ?
C14 C25 H25 120.0 . . ?
O1 C13 C12 116.9(2) . . ?
O1 C13 C8 123.0(2) . . ?
C12 C13 C8 120.1(2) . . ?
C19 C20 C21 119.3(2) . . ?
C19 C20 H20 120.4 . . ?
C21 C20 H20 120.4 . . ?
C15 C14 C25 120.0(2) . . ?
C15 C14 N2 120.4(2) . . ?
C25 C14 N2 119.5(2) . . ?
C23 C16 C15 119.6(2) . . ?
C23 C16 H16 120.2 . . ?
C15 C16 H16 120.2 . . ?
C19 C18 C17 119.5(2) . . ?
C19 C18 H18 120.3 . . ?
C17 C18 H18 120.3 . . ?
C4 C3 C2 116.1(2) . . ?
C4 C3 H3 122.0 . . ?
C2 C3 H3 122.0 . . ?
C22 C17 C18 119.3(2) . . ?
C22 C17 H17 120.3 . . ?
C18 C17 H17 120.3 . . ?
C14 C15 C16 120.1(2) . . ?
C14 C15 H15 119.9 . . ?
C16 C15 H15 119.9 . . ?
C22 C21 C20 119.4(2) . . ?
C22 C21 H21 120.3 . . ?
C20 C21 H21 120.3 . . ?
C11 C12 C13 119.6(2) . . ?
C11 C12 H12 120.2 . . ?
C13 C12 H12 120.2 . . ?
C5 C6 C7 116.9(2) . . ?
C5 C6 H6 121.5 . . ?
C7 C6 H6 121.5 . . ?
C10 C9 C8 120.4(2) . . ?
C10 C9 H9 119.8 . . ?
C8 C9 H9 119.8 . . ?
C3 C4 C5 121.9(2) . . ?
C3 C4 H4 119.1 . . ?
C5 C4 H4 119.1 . . ?
C11 C10 C9 120.1(3) . . ?
C11 C10 H10 119.9 . . ?
C9 C10 H10 119.9 . . ?
C6 C5 C4 121.7(2) . . ?
C6 C5 H5 119.2 . . ?
C4 C5 H5 119.2 . . ?
C12 C11 C10 121.0(2) . . ?
C12 C11 H11 119.5 . . ?
C10 C11 H11 119.5 . . ?

loop_
_geom_bond_atom_site_label_1
_geom_bond_atom_site_label_2
_geom_bond_distance
_geom_bond_site_symmetry_2
_geom_bond_publ_flag
Br C19 1.903(2) . ?
O2 C23 1.381(3) . ?
O2 C22 1.399(3) . ?
O1 C13 1.358(3) . ?
O1 H1 0.8200 . ?
N1 C1 1.325(3) . ?
N1 C7 1.399(3) . ?
N2 C1 1.382(3) . ?
N2 C2 1.395(3) . ?
N2 C14 1.440(3) . ?
C19 C18 1.375(3) . ?
C19 C20 1.379(3) . ?
C7 C2 1.393(3) . ?
C7 C6 1.393(3) . ?
C1 C8 1.465(3) . ?
C8 C9 1.399(3) . ?
C8 C13 1.414(3) . ?
C22 C17 1.374(4) . ?
C22 C21 1.383(3) . ?
C2 C3 1.399(3) . ?
C23 C16 1.381(3) . ?
C23 C24 1.392(3) . ?
C24 C25 1.385(3) . ?
C24 H24 0.9300 . ?
C25 C14 1.395(3) . ?
C25 H25 0.9300 . ?
C13 C12 1.394(4) . ?
C20 C21 1.389(3) . ?
C20 H20 0.9300 . ?
C14 C15 1.383(3) . ?
C16 C15 1.392(3) . ?
C16 H16 0.9300 . ?
C18 C17 1.391(3) . ?
C18 H18 0.9300 . ?
C3 C4 1.384(4) . ?
C3 H3 0.9300 . ?
C17 H17 0.9300 . ?
C15 H15 0.9300 . ?
C21 H21 0.9300 . ?
C12 C11 1.375(4) . ?
C12 H12 0.9300 . ?
C6 C5 1.386(4) . ?
C6 H6 0.9300 . ?
C9 C10 1.383(4) . ?
C9 H9 0.9300 . ?
C4 C5 1.402(4) . ?
C4 H4 0.9300 . ?
C10 C11 1.379(4) . ?
C10 H10 0.9300 . ?
C5 H5 0.9300 . ?
C11 H11 0.9300 . ?

loop_
_geom_torsion_atom_site_label_1
_geom_torsion_atom_site_label_2
_geom_torsion_atom_site_label_3
_geom_torsion_atom_site_label_4
_geom_torsion
_geom_torsion_site_symmetry_1
_geom_torsion_site_symmetry_2
_geom_torsion_site_symmetry_3
_geom_torsion_site_symmetry_4
_geom_torsion_publ_flag
C1 N1 C7 C2 -0.5(3) . . . . ?
C1 N1 C7 C6 177.4(2) . . . . ?
C7 N1 C1 N2 0.1(3) . . . . ?
C7 N1 C1 C8 -178.5(2) . . . . ?
C2 N2 C1 N1 0.3(3) . . . . ?
C14 N2 C1 N1 166.6(2) . . . . ?
C2 N2 C1 C8 178.8(2) . . . . ?
C14 N2 C1 C8 -14.9(4) . . . . ?
N1 C1 C8 C9 155.9(2) . . . . ?
N2 C1 C8 C9 -22.6(4) . . . . ?
N1 C1 C8 C13 -22.0(3) . . . . ?
N2 C1 C8 C13 159.5(2) . . . . ?
C23 O2 C22 C17 117.2(2) . . . . ?
C23 O2 C22 C21 -68.3(3) . . . . ?
C6 C7 C2 N2 -177.4(2) . . . . ?
N1 C7 C2 N2 0.6(3) . . . . ?
C6 C7 C2 C3 0.8(4) . . . . ?
N1 C7 C2 C3 178.9(2) . . . . ?
C1 N2 C2 C7 -0.5(2) . . . . ?
C14 N2 C2 C7 -167.6(2) . . . . ?
C1 N2 C2 C3 -178.6(2) . . . . ?
C14 N2 C2 C3 14.3(4) . . . . ?
C22 O2 C23 C16 -14.5(3) . . . . ?
C22 O2 C23 C24 168.8(2) . . . . ?
O2 C23 C24 C25 176.4(2) . . . . ?
C16 C23 C24 C25 -0.4(4) . . . . ?
C23 C24 C25 C14 1.0(4) . . . . ?
C9 C8 C13 O1 -175.9(2) . . . . ?
C1 C8 C13 O1 2.1(4) . . . . ?
C9 C8 C13 C12 5.8(4) . . . . ?
C1 C8 C13 C12 -176.2(2) . . . . ?
C18 C19 C20 C21 -0.6(4) . . . . ?
Br C19 C20 C21 179.34(19) . . . . ?
C24 C25 C14 C15 -1.0(4) . . . . ?
C24 C25 C14 N2 -178.8(2) . . . . ?
C1 N2 C14 C15 128.2(3) . . . . ?
C2 N2 C14 C15 -67.7(3) . . . . ?
C1 N2 C14 C25 -54.0(3) . . . . ?
C2 N2 C14 C25 110.2(3) . . . . ?
O2 C23 C16 C15 -176.8(2) . . . . ?
C24 C23 C16 C15 -0.3(4) . . . . ?
C20 C19 C18 C17 0.3(4) . . . . ?
Br C19 C18 C17 -179.66(19) . . . . ?
C7 C2 C3 C4 -0.5(3) . . . . ?
N2 C2 C3 C4 177.2(2) . . . . ?
C21 C22 C17 C18 -0.4(4) . . . . ?
O2 C22 C17 C18 174.0(2) . . . . ?
C19 C18 C17 C22 0.2(4) . . . . ?
C25 C14 C15 C16 0.3(4) . . . . ?
N2 C14 C15 C16 178.1(2) . . . . ?
C23 C16 C15 C14 0.3(4) . . . . ?
C17 C22 C21 C20 0.1(4) . . . . ?
O2 C22 C21 C20 -174.2(2) . . . . ?
C19 C20 C21 C22 0.4(4) . . . . ?
O1 C13 C12 C11 178.7(2) . . . . ?
C8 C13 C12 C11 -2.9(4) . . . . ?
C2 C7 C6 C5 0.0(3) . . . . ?
N1 C7 C6 C5 -177.6(2) . . . . ?
C13 C8 C9 C10 -4.1(4) . . . . ?
C1 C8 C9 C10 178.0(2) . . . . ?
C2 C3 C4 C5 -0.6(3) . . . . ?
C8 C9 C10 C11 -0.5(4) . . . . ?
C7 C6 C5 C4 -1.1(4) . . . . ?
C3 C4 C5 C6 1.5(4) . . . . ?
C13 C12 C11 C10 -1.8(4) . . . . ?
C9 C10 C11 C12 3.5(4) . . . . ?
